data_4025274
loop_
_publ_author_name
'Rachel Scheffelaar'
'Monica Paravidino'
'Anass Znabet'
'Rob F. Schmitz'
'Frans J. J. de Kanter'
'Martin Lutz'
'Anthony L. Spek'
'C\'elia Fonseca Guerra'
'F. Matthias Bickelhaupt'
'Marinus B. Groen'
'Eelco Ruijter'
'Romano V. A. Orru'

_publ_contact_author_address
; Bijvoet Center for Biomolecular Research
  Crystal and Structural Chemistry
  Utrecht University
  Padualaan 8
  3584 CH Utrecht
  The Netherlands
;
_publ_contact_author_email m.lutz@uu.nl
_publ_contact_author_fax '[+31] 30 2533940'
_publ_contact_author_name 'Martin Lutz'
_publ_contact_author_phone '[+31] 30 2533902'
_publ_section_title
;
 Scope and Limitations of an Efficient Four-Component Reaction for
 Dihydropyridin-2-ones
;
_journal_name_full 'Journal of Organic Chemistry'
_journal_page_first 1723
_journal_page_last 1732
_journal_paper_doi 10.1021/jo902613j
_journal_volume 75
_journal_year 2010
_chemical_formula_moiety 'C25 H20 N2 O'
_chemical_formula_sum 'C25 H20 N2 O'
_chemical_formula_weight 364.43
_chemical_name_systematic
; 
 ? 
;
_space_group_IT_number 2
_symmetry_cell_setting triclinic
_symmetry_space_group_name_Hall '-P 1'
_symmetry_space_group_name_H-M 'P -1'
_atom_sites_solution_hydrogens difmap
_atom_sites_solution_primary direct
_atom_sites_solution_secondary difmap
_audit_creation_method SHELXL-97
_cell_angle_alpha 76.1128(5)
_cell_angle_beta 80.0207(5)
_cell_angle_gamma 78.4123(5)
_cell_formula_units_Z 2
_cell_length_a 9.2509(1)
_cell_length_b 10.0044(1)
_cell_length_c 11.2360(2)
_cell_measurement_reflns_used 24901
_cell_measurement_temperature 150(2)
_cell_measurement_theta_max 27.48
_cell_measurement_theta_min 1.02
_cell_volume 980.33(2)
_computing_cell_refinement HKL2000
_computing_data_collection 'Nonius COLLECT'
_computing_data_reduction 'HKL2000, SortAV'
_computing_structure_refinement 'SHELXL-97 (Sheldrick, 1997)'
_computing_structure_solution 'SHELXS-97 (Sheldrick, 1990)'
_diffrn_ambient_temperature 150(2)
_diffrn_measured_fraction_theta_full 0.996
_diffrn_measured_fraction_theta_max 0.996
_diffrn_measurement_device_type 'Nonius KappaCCD'
_diffrn_measurement_method '\f and \w scans'
_diffrn_radiation_monochromator graphite
_diffrn_radiation_source 'rotating anode'
_diffrn_radiation_type MoK\a
_diffrn_radiation_wavelength 0.71073
_diffrn_reflns_av_R_equivalents 0.0488
_diffrn_reflns_av_sigmaI/netI 0.0380
_diffrn_reflns_limit_h_max 12
_diffrn_reflns_limit_h_min -12
_diffrn_reflns_limit_k_max 12
_diffrn_reflns_limit_k_min -12
_diffrn_reflns_limit_l_max 14
_diffrn_reflns_limit_l_min -14
_diffrn_reflns_number 24790
_diffrn_reflns_theta_full 27.51
_diffrn_reflns_theta_max 27.51
_diffrn_reflns_theta_min 1.88
_exptl_absorpt_coefficient_mu 0.076
_exptl_absorpt_correction_type none
_exptl_crystal_colour colourless
_exptl_crystal_density_diffrn 1.235
_exptl_crystal_density_method 'not measured'
_exptl_crystal_description plate
_exptl_crystal_F_000 384
_exptl_crystal_size_max 0.30
_exptl_crystal_size_mid 0.15
_exptl_crystal_size_min 0.03
_refine_diff_density_max 0.207
_refine_diff_density_min -0.189
_refine_diff_density_rms 0.036
_refine_ls_extinction_coef 0.022(3)
_refine_ls_extinction_expression Fc^*^=kFc[1+0.001xFc^2^\l^3^/sin(2\q)]^-1/4^
_refine_ls_extinction_method SHELXL
_refine_ls_goodness_of_fit_ref 1.083
_refine_ls_hydrogen_treatment refall
_refine_ls_matrix_type full
_refine_ls_number_parameters 334
_refine_ls_number_reflns 4493
_refine_ls_number_restraints 0
_refine_ls_restrained_S_all 1.083
_refine_ls_R_factor_all 0.0593
_refine_ls_R_factor_gt 0.0383
_refine_ls_shift/su_max 0.001
_refine_ls_shift/su_mean 0.000
_refine_ls_structure_factor_coef Fsqd
_refine_ls_weighting_details 'calc w=1/[\s^2^(Fo^2^)+(0.0439P)^2^+0.1284P] where P=(Fo^2^+2Fc^2^)/3'
_refine_ls_weighting_scheme calc
_refine_ls_wR_factor_gt 0.0918
_refine_ls_wR_factor_ref 0.1024
_reflns_number_gt 3248
_reflns_number_total 4493
_reflns_threshold_expression I>2\s(I)
_cod_data_source_file jo902613j_si_002.cif
_cod_data_source_block s3782a
_cod_database_code 4025274

loop_
_symmetry_equiv_pos_as_xyz
'x, y, z'
'-x, -y, -z'

loop_
_atom_site_label
_atom_site_type_symbol
_atom_site_fract_x
_atom_site_fract_y
_atom_site_fract_z
_atom_site_U_iso_or_equiv
_atom_site_adp_type
_atom_site_occupancy
_atom_site_symmetry_multiplicity
_atom_site_calc_flag
_atom_site_refinement_flags
_atom_site_disorder_assembly
_atom_site_disorder_group
O7 O 0.51446(10) 0.40002(9) 0.64826(8) 0.0361(2) Uani 1 1 d . . .
N1 N 0.66330(11) 0.35116(10) 0.47556(10) 0.0286(2) Uani 1 1 d . . .
N8 N 0.64581(11) 0.16990(10) 0.79685(10) 0.0292(2) Uani 1 1 d . . .
C2 C 0.61134(13) 0.32137(12) 0.59734(11) 0.0277(3) Uani 1 1 d . . .
C3 C 0.67229(13) 0.17388(12) 0.66676(11) 0.0253(3) Uani 1 1 d . . .
C4 C 0.84029(12) 0.12866(12) 0.62576(11) 0.0244(3) Uani 1 1 d . . .
C5 C 0.86582(13) 0.16125(12) 0.48688(11) 0.0254(3) Uani 1 1 d . . .
C6 C 0.78391(12) 0.26680(11) 0.41777(11) 0.0247(3) Uani 1 1 d . . .
C9 C 0.62247(19) 0.16351(17) 0.90199(14) 0.0507(4) Uani 1 1 d . . .
C10 C 0.57500(14) 0.07832(13) 0.63634(12) 0.0291(3) Uani 1 1 d . . .
C11 C 0.62352(13) -0.07758(12) 0.67803(11) 0.0277(3) Uani 1 1 d . . .
C12 C 0.68906(14) -0.15801(13) 0.59136(13) 0.0312(3) Uani 1 1 d . . .
C13 C 0.72745(14) -0.30210(14) 0.62755(14) 0.0363(3) Uani 1 1 d . . .
C14 C 0.70483(15) -0.36661(14) 0.75131(14) 0.0378(3) Uani 1 1 d . . .
C15 C 0.64292(15) -0.28752(14) 0.83855(14) 0.0368(3) Uani 1 1 d . . .
C16 C 0.60034(14) -0.14412(13) 0.80195(12) 0.0325(3) Uani 1 1 d . . .
C17 C 0.94741(13) 0.18831(12) 0.67985(11) 0.0268(3) Uani 1 1 d . . .
C18 C 1.03638(15) 0.10153(15) 0.76493(13) 0.0371(3) Uani 1 1 d . . .
C19 C 1.14186(17) 0.15280(18) 0.80851(15) 0.0474(4) Uani 1 1 d . . .
C20 C 1.15842(17) 0.29096(17) 0.76877(14) 0.0463(4) Uani 1 1 d . . .
C21 C 1.06843(17) 0.37876(16) 0.68610(14) 0.0435(4) Uani 1 1 d . . .
C22 C 0.96490(16) 0.32777(14) 0.64097(13) 0.0350(3) Uani 1 1 d . . .
C23 C 0.80949(13) 0.30203(11) 0.28127(11) 0.0247(3) Uani 1 1 d . . .
C24 C 0.95407(14) 0.28279(12) 0.21901(12) 0.0290(3) Uani 1 1 d . . .
C25 C 0.97909(15) 0.30829(14) 0.09146(12) 0.0359(3) Uani 1 1 d . . .
C26 C 0.86028(16) 0.35315(15) 0.02339(13) 0.0386(3) Uani 1 1 d . . .
C27 C 0.71731(15) 0.37489(15) 0.08391(13) 0.0384(3) Uani 1 1 d . . .
C28 C 0.69123(14) 0.35074(13) 0.21185(12) 0.0319(3) Uani 1 1 d . . .
H1 H 0.6161(17) 0.4293(16) 0.4288(14) 0.045(4) Uiso 1 1 d . . .
H4 H 0.8569(13) 0.0263(13) 0.6585(11) 0.021(3) Uiso 1 1 d . . .
H5 H 0.9484(14) 0.1066(12) 0.4448(11) 0.024(3) Uiso 1 1 d . . .
H10A H 0.4714(17) 0.1046(14) 0.6756(13) 0.038(4) Uiso 1 1 d . . .
H10B H 0.5757(14) 0.1020(13) 0.5441(13) 0.032(3) Uiso 1 1 d . . .
H12 H 0.7054(15) -0.1103(14) 0.5043(13) 0.035(4) Uiso 1 1 d . . .
H13 H 0.7701(17) -0.3561(15) 0.5631(14) 0.045(4) Uiso 1 1 d . . .
H14 H 0.7321(16) -0.4676(16) 0.7749(13) 0.041(4) Uiso 1 1 d . . .
H15 H 0.6241(17) -0.3328(15) 0.9285(15) 0.045(4) Uiso 1 1 d . . .
H16 H 0.5505(15) -0.0909(13) 0.8651(12) 0.034(4) Uiso 1 1 d . . .
H18 H 1.0254(16) 0.0041(16) 0.7937(13) 0.041(4) Uiso 1 1 d . . .
H19 H 1.2032(18) 0.0895(16) 0.8680(15) 0.055(5) Uiso 1 1 d . . .
H20 H 1.2306(19) 0.3265(16) 0.8011(15) 0.054(4) Uiso 1 1 d . . .
H21 H 1.0776(18) 0.4806(17) 0.6558(15) 0.054(4) Uiso 1 1 d . . .
H22 H 0.9049(17) 0.3920(15) 0.5760(14) 0.045(4) Uiso 1 1 d . . .
H24 H 1.0374(16) 0.2528(13) 0.2674(13) 0.034(3) Uiso 1 1 d . . .
H25 H 1.0822(18) 0.2939(15) 0.0478(14) 0.046(4) Uiso 1 1 d . . .
H26 H 0.8766(17) 0.3676(15) -0.0664(15) 0.048(4) Uiso 1 1 d . . .
H27 H 0.6322(18) 0.4074(16) 0.0358(14) 0.052(4) Uiso 1 1 d . . .
H28 H 0.5909(16) 0.3654(13) 0.2544(13) 0.036(4) Uiso 1 1 d . . .

loop_
_atom_site_aniso_label
_atom_site_aniso_U_11
_atom_site_aniso_U_22
_atom_site_aniso_U_33
_atom_site_aniso_U_23
_atom_site_aniso_U_13
_atom_site_aniso_U_12
O7 0.0346(5) 0.0301(5) 0.0360(5) -0.0095(4) 0.0050(4) 0.0072(4)
N1 0.0268(5) 0.0238(5) 0.0294(6) -0.0046(4) -0.0002(4) 0.0048(4)
N8 0.0276(5) 0.0296(5) 0.0301(6) -0.0099(4) 0.0010(4) -0.0038(4)
C2 0.0240(6) 0.0260(6) 0.0313(7) -0.0082(5) 0.0003(5) -0.0005(5)
C3 0.0241(6) 0.0261(6) 0.0241(6) -0.0078(5) 0.0008(5) -0.0011(5)
C4 0.0218(6) 0.0213(6) 0.0285(6) -0.0066(5) -0.0015(5) 0.0005(4)
C5 0.0219(6) 0.0247(6) 0.0286(6) -0.0097(5) 0.0002(5) 0.0004(5)
C6 0.0214(6) 0.0240(6) 0.0289(6) -0.0098(5) -0.0001(5) -0.0022(4)
C9 0.0585(10) 0.0609(10) 0.0380(9) -0.0188(7) 0.0067(7) -0.0232(8)
C10 0.0245(6) 0.0311(6) 0.0311(7) -0.0068(5) -0.0027(5) -0.0038(5)
C11 0.0232(6) 0.0301(6) 0.0312(7) -0.0075(5) -0.0033(5) -0.0071(5)
C12 0.0275(6) 0.0359(7) 0.0317(7) -0.0089(6) -0.0033(5) -0.0070(5)
C13 0.0290(7) 0.0361(7) 0.0471(9) -0.0176(6) -0.0034(6) -0.0039(5)
C14 0.0315(7) 0.0290(7) 0.0528(9) -0.0058(6) -0.0080(6) -0.0063(5)
C15 0.0351(7) 0.0367(7) 0.0387(8) -0.0025(6) -0.0052(6) -0.0128(6)
C16 0.0318(7) 0.0342(7) 0.0328(7) -0.0089(6) 0.0010(5) -0.0109(5)
C17 0.0237(6) 0.0298(6) 0.0265(6) -0.0103(5) 0.0026(5) -0.0034(5)
C18 0.0350(7) 0.0369(7) 0.0409(8) -0.0104(6) -0.0091(6) -0.0033(6)
C19 0.0368(8) 0.0626(10) 0.0462(9) -0.0178(8) -0.0129(7) -0.0021(7)
C20 0.0359(8) 0.0691(11) 0.0445(9) -0.0279(8) 0.0031(7) -0.0216(7)
C21 0.0494(9) 0.0475(9) 0.0398(8) -0.0166(7) 0.0059(7) -0.0237(7)
C22 0.0393(8) 0.0334(7) 0.0333(7) -0.0094(6) 0.0002(6) -0.0100(6)
C23 0.0249(6) 0.0208(6) 0.0277(6) -0.0069(5) -0.0020(5) -0.0018(4)
C24 0.0247(6) 0.0306(6) 0.0308(7) -0.0059(5) -0.0033(5) -0.0032(5)
C25 0.0290(7) 0.0443(8) 0.0320(7) -0.0078(6) 0.0021(6) -0.0062(6)
C26 0.0397(8) 0.0490(8) 0.0257(7) -0.0053(6) -0.0032(6) -0.0081(6)
C27 0.0311(7) 0.0483(8) 0.0339(8) -0.0057(6) -0.0095(6) -0.0016(6)
C28 0.0253(7) 0.0359(7) 0.0324(7) -0.0078(5) -0.0025(5) -0.0005(5)

loop_
_atom_type_symbol
_atom_type_description
_atom_type_scat_dispersion_real
_atom_type_scat_dispersion_imag
_atom_type_scat_source
C C 0.0033 0.0016 'International Tables Vol C Tables 4.2.6.8 and 6.1.1.4'
H H 0.0000 0.0000 'International Tables Vol C Tables 4.2.6.8 and 6.1.1.4'
N N 0.0061 0.0033 'International Tables Vol C Tables 4.2.6.8 and 6.1.1.4'
O O 0.0106 0.0060 'International Tables Vol C Tables 4.2.6.8 and 6.1.1.4'

loop_
_geom_angle_atom_site_label_1
_geom_angle_atom_site_label_2
_geom_angle_atom_site_label_3
_geom_angle
_geom_angle_site_symmetry_1
_geom_angle_site_symmetry_3
_geom_angle_publ_flag
C2 N1 C6 123.95(10) . . ?
C2 N1 H1 117.0(10) . . ?
C6 N1 H1 119.0(10) . . ?
C9 N8 C3 178.06(13) . . ?
O7 C2 N1 123.47(11) . . ?
O7 C2 C3 121.47(11) . . ?
N1 C2 C3 114.82(10) . . ?
N8 C3 C2 108.89(9) . . ?
N8 C3 C4 110.23(9) . . ?
C2 C3 C4 112.59(9) . . ?
N8 C3 C10 109.07(10) . . ?
C2 C3 C10 103.98(9) . . ?
C4 C3 C10 111.85(9) . . ?
C5 C4 C17 111.65(9) . . ?
C5 C4 C3 107.84(9) . . ?
C17 C4 C3 116.06(9) . . ?
C5 C4 H4 110.6(7) . . ?
C17 C4 H4 106.8(7) . . ?
C3 C4 H4 103.5(7) . . ?
C6 C5 C4 123.09(10) . . ?
C6 C5 H5 117.8(7) . . ?
C4 C5 H5 119.0(7) . . ?
C5 C6 N1 119.75(11) . . ?
C5 C6 C23 123.77(10) . . ?
N1 C6 C23 116.47(10) . . ?
C11 C10 C3 116.11(10) . . ?
C11 C10 H10A 108.9(8) . . ?
C3 C10 H10A 107.3(8) . . ?
C11 C10 H10B 109.1(7) . . ?
C3 C10 H10B 106.9(8) . . ?
H10A C10 H10B 108.3(11) . . ?
C16 C11 C12 118.60(11) . . ?
C16 C11 C10 121.33(11) . . ?
C12 C11 C10 120.04(11) . . ?
C13 C12 C11 120.67(12) . . ?
C13 C12 H12 121.2(8) . . ?
C11 C12 H12 118.1(8) . . ?
C14 C13 C12 120.02(13) . . ?
C14 C13 H13 121.6(8) . . ?
C12 C13 H13 118.4(8) . . ?
C15 C14 C13 119.83(13) . . ?
C15 C14 H14 121.3(8) . . ?
C13 C14 H14 118.9(8) . . ?
C14 C15 C16 120.12(13) . . ?
C14 C15 H15 120.8(8) . . ?
C16 C15 H15 119.0(8) . . ?
C15 C16 C11 120.71(13) . . ?
C15 C16 H16 118.6(8) . . ?
C11 C16 H16 120.6(8) . . ?
C18 C17 C22 118.31(12) . . ?
C18 C17 C4 120.16(11) . . ?
C22 C17 C4 121.43(11) . . ?
C17 C18 C19 120.66(14) . . ?
C17 C18 H18 119.6(8) . . ?
C19 C18 H18 119.8(8) . . ?
C20 C19 C18 120.39(15) . . ?
C20 C19 H19 120.6(10) . . ?
C18 C19 H19 119.0(10) . . ?
C19 C20 C21 119.40(14) . . ?
C19 C20 H20 119.9(9) . . ?
C21 C20 H20 120.7(9) . . ?
C20 C21 C22 120.43(14) . . ?
C20 C21 H21 121.2(9) . . ?
C22 C21 H21 118.4(9) . . ?
C21 C22 C17 120.79(13) . . ?
C21 C22 H22 119.4(8) . . ?
C17 C22 H22 119.8(8) . . ?
C28 C23 C24 118.60(11) . . ?
C28 C23 C6 121.27(11) . . ?
C24 C23 C6 120.10(10) . . ?
C25 C24 C23 120.74(12) . . ?
C25 C24 H24 120.5(8) . . ?
C23 C24 H24 118.7(8) . . ?
C24 C25 C26 120.16(13) . . ?
C24 C25 H25 120.3(9) . . ?
C26 C25 H25 119.5(9) . . ?
C27 C26 C25 119.54(13) . . ?
C27 C26 H26 119.8(9) . . ?
C25 C26 H26 120.7(9) . . ?
C26 C27 C28 120.69(13) . . ?
C26 C27 H27 119.9(9) . . ?
C28 C27 H27 119.4(9) . . ?
C27 C28 C23 120.23(12) . . ?
C27 C28 H28 120.8(8) . . ?
C23 C28 H28 119.0(8) . . ?

loop_
_geom_bond_atom_site_label_1
_geom_bond_atom_site_label_2
_geom_bond_distance
_geom_bond_site_symmetry_2
_geom_bond_publ_flag
O7 C2 1.2267(14) . ?
N1 C2 1.3512(16) . ?
N1 C6 1.4187(15) . ?
N1 H1 0.907(16) . ?
N8 C9 1.1520(17) . ?
N8 C3 1.4318(15) . ?
C2 C3 1.5393(16) . ?
C3 C4 1.5497(16) . ?
C3 C10 1.5653(17) . ?
C4 C5 1.5020(16) . ?
C4 C17 1.5258(16) . ?
C4 H4 0.991(12) . ?
C5 C6 1.3345(16) . ?
C5 H5 0.968(13) . ?
C6 C23 1.4767(16) . ?
C10 C11 1.5148(17) . ?
C10 H10A 0.995(15) . ?
C10 H10B 1.006(14) . ?
C11 C16 1.3916(18) . ?
C11 C12 1.3925(18) . ?
C12 C13 1.3902(18) . ?
C12 H12 0.981(14) . ?
C13 C14 1.384(2) . ?
C13 H13 0.988(15) . ?
C14 C15 1.382(2) . ?
C14 H14 0.973(14) . ?
C15 C16 1.3886(19) . ?
C15 H15 1.004(15) . ?
C16 H16 0.984(14) . ?
C17 C18 1.3901(18) . ?
C17 C22 1.3919(17) . ?
C18 C19 1.394(2) . ?
C18 H18 0.971(15) . ?
C19 C20 1.378(2) . ?
C19 H19 0.976(16) . ?
C20 C21 1.382(2) . ?
C20 H20 0.973(17) . ?
C21 C22 1.3868(19) . ?
C21 H21 1.010(16) . ?
C22 H22 1.013(15) . ?
C23 C28 1.3935(17) . ?
C23 C24 1.3972(17) . ?
C24 C25 1.3805(18) . ?
C24 H24 0.976(14) . ?
C25 C26 1.3867(19) . ?
C25 H25 0.994(16) . ?
C26 C27 1.379(2) . ?
C26 H26 0.974(16) . ?
C27 C28 1.3855(19) . ?
C27 H27 0.989(16) . ?
C28 H28 0.968(14) . ?

loop_
_geom_hbond_atom_site_label_D
_geom_hbond_atom_site_label_H
_geom_hbond_atom_site_label_A
_geom_hbond_distance_DH
_geom_hbond_distance_HA
_geom_hbond_distance_DA
_geom_hbond_angle_DHA
_geom_hbond_site_symmetry_A
N1 H1 O7 0.907(16) 1.987(16) 2.8849(13) 170.0(14) 2_666

loop_
_geom_torsion_atom_site_label_1
_geom_torsion_atom_site_label_2
_geom_torsion_atom_site_label_3
_geom_torsion_atom_site_label_4
_geom_torsion
_geom_torsion_site_symmetry_1
_geom_torsion_site_symmetry_2
_geom_torsion_site_symmetry_3
_geom_torsion_site_symmetry_4
_geom_torsion_publ_flag
C6 N1 C2 O7 174.36(11) . . . . ?
C6 N1 C2 C3 -11.16(17) . . . . ?
O7 C2 C3 N8 -22.53(15) . . . . ?
N1 C2 C3 N8 162.87(10) . . . . ?
O7 C2 C3 C4 -145.09(11) . . . . ?
N1 C2 C3 C4 40.31(14) . . . . ?
O7 C2 C3 C10 93.64(13) . . . . ?
N1 C2 C3 C10 -80.96(12) . . . . ?
N8 C3 C4 C5 -169.14(9) . . . . ?
C2 C3 C4 C5 -47.33(12) . . . . ?
C10 C3 C4 C5 69.33(12) . . . . ?
N8 C3 C4 C17 -43.06(13) . . . . ?
C2 C3 C4 C17 78.74(13) . . . . ?
C10 C3 C4 C17 -164.60(10) . . . . ?
C17 C4 C5 C6 -98.47(13) . . . . ?
C3 C4 C5 C6 30.16(15) . . . . ?
C4 C5 C6 N1 -2.11(18) . . . . ?
C4 C5 C6 C23 178.69(10) . . . . ?
C2 N1 C6 C5 -9.20(18) . . . . ?
C2 N1 C6 C23 170.06(11) . . . . ?
N8 C3 C10 C11 -72.15(13) . . . . ?
C2 C3 C10 C11 171.80(10) . . . . ?
C4 C3 C10 C11 50.05(14) . . . . ?
C3 C10 C11 C16 74.27(15) . . . . ?
C3 C10 C11 C12 -107.54(13) . . . . ?
C16 C11 C12 C13 1.42(18) . . . . ?
C10 C11 C12 C13 -176.82(11) . . . . ?
C11 C12 C13 C14 -1.99(19) . . . . ?
C12 C13 C14 C15 0.53(19) . . . . ?
C13 C14 C15 C16 1.5(2) . . . . ?
C14 C15 C16 C11 -2.0(2) . . . . ?
C12 C11 C16 C15 0.58(18) . . . . ?
C10 C11 C16 C15 178.80(11) . . . . ?
C5 C4 C17 C18 -125.07(12) . . . . ?
C3 C4 C17 C18 110.80(13) . . . . ?
C5 C4 C17 C22 51.34(14) . . . . ?
C3 C4 C17 C22 -72.79(14) . . . . ?
C22 C17 C18 C19 -0.96(19) . . . . ?
C4 C17 C18 C19 175.56(12) . . . . ?
C17 C18 C19 C20 0.7(2) . . . . ?
C18 C19 C20 C21 0.6(2) . . . . ?
C19 C20 C21 C22 -1.6(2) . . . . ?
C20 C21 C22 C17 1.4(2) . . . . ?
C18 C17 C22 C21 -0.05(19) . . . . ?
C4 C17 C22 C21 -176.53(12) . . . . ?
C5 C6 C23 C28 143.89(12) . . . . ?
N1 C6 C23 C28 -35.33(15) . . . . ?
C5 C6 C23 C24 -34.15(17) . . . . ?
N1 C6 C23 C24 146.63(11) . . . . ?
C28 C23 C24 C25 -1.52(18) . . . . ?
C6 C23 C24 C25 176.57(11) . . . . ?
C23 C24 C25 C26 -0.19(19) . . . . ?
C24 C25 C26 C27 1.4(2) . . . . ?
C25 C26 C27 C28 -0.8(2) . . . . ?
C26 C27 C28 C23 -0.9(2) . . . . ?
C24 C23 C28 C27 2.08(18) . . . . ?
C6 C23 C28 C27 -175.99(11) . . . . ?
